data_7062345
loop_
_publ_author_name
'Liu, Ming'
'Xiong, Yan'
'Xu, Weixiu'
'Wang, Yong'

_publ_section_title
;
 Synthesis and structural and spectroscopic properties of a
 cyanido-bridged mixed-valence compound [Fe--NC--Ru--CN--Fe]
;
_journal_issue 14
_journal_name_full 'New Journal of Chemistry'
_journal_page_first 6796
_journal_page_last 6803
_journal_paper_doi 10.1039/D3NJ00049D
_journal_volume 47
_journal_year 2023
_chemical_formula_sum 'C26 H28 N6 O4 Ru'
_chemical_formula_weight 589.61
_space_group_crystal_system triclinic
_space_group_IT_number 2
_space_group_name_Hall '-P 1'
_space_group_name_H-M_alt 'P -1'
_atom_sites_solution_hydrogens geom
_audit_creation_method SHELXL-2016/4
_audit_update_record
;
2023-02-17 deposited with the CCDC.	2023-02-20 downloaded from the CCDC.
;
_cell_angle_alpha 96.368(2)
_cell_angle_beta 105.641(4)
_cell_angle_gamma 100.922(2)
_cell_formula_units_Z 4
_cell_length_a 10.373(3)
_cell_length_b 15.745(4)
_cell_length_c 17.176(5)
_cell_measurement_reflns_used 7768
_cell_measurement_temperature 293(2)
_cell_measurement_theta_max 27.4855
_cell_measurement_theta_min 2.0945
_cell_volume 2613.2(13)
_computing_cell_refinement 'CrystalClear (Rigaku Inc., 2016)'
_computing_data_collection 'CrystalClear (Rigaku Inc., 2016)'
_computing_data_reduction 'CrystalClear (Rigaku Inc., 2016)'
_computing_molecular_graphics 'Bruker SHELXTL'
_computing_publication_material 'Bruker SHELXTL'
_computing_structure_refinement 'SHELXL-2016/4 (Sheldrick, 2016)'
_computing_structure_solution 'SHELXL-2016/4 (Sheldrick, 2016)'
_diffrn_ambient_temperature 293(2)
_diffrn_detector_area_resol_mean 28.5714
_diffrn_measured_fraction_theta_full 0.994
_diffrn_measured_fraction_theta_max 0.990
_diffrn_measurement_device_type Saturn724+
_diffrn_measurement_method CCD_Profile_fitting
_diffrn_radiation_type MoK\a
_diffrn_radiation_wavelength 0.71073
_diffrn_reflns_av_R_equivalents 0.0355
_diffrn_reflns_av_unetI/netI 0.0639
_diffrn_reflns_Laue_measured_fraction_full 0.994
_diffrn_reflns_Laue_measured_fraction_max 0.990
_diffrn_reflns_limit_h_max 13
_diffrn_reflns_limit_h_min -13
_diffrn_reflns_limit_k_max 20
_diffrn_reflns_limit_k_min -20
_diffrn_reflns_limit_l_max 22
_diffrn_reflns_limit_l_min -22
_diffrn_reflns_number 26124
_diffrn_reflns_point_group_measured_fraction_full 0.994
_diffrn_reflns_point_group_measured_fraction_max 0.990
_diffrn_reflns_theta_full 25.242
_diffrn_reflns_theta_max 27.504
_diffrn_reflns_theta_min 2.094
_exptl_absorpt_coefficient_mu 0.643
_exptl_absorpt_correction_T_max 1.0000
_exptl_absorpt_correction_T_min 0.8674
_exptl_absorpt_correction_type multi-scan
_exptl_absorpt_process_details 'RIGAKU/MSC(2004), CrystalClear Version 1.3.6'
_exptl_crystal_colour YELLOW
_exptl_crystal_density_diffrn 1.499
_exptl_crystal_description PRISM
_exptl_crystal_F_000 1208
_exptl_crystal_size_max 0.61
_exptl_crystal_size_mid 0.13
_exptl_crystal_size_min 0.05
_refine_diff_density_max 0.604
_refine_diff_density_min -0.770
_refine_diff_density_rms 0.078
_refine_ls_extinction_method none
_refine_ls_goodness_of_fit_ref 1.073
_refine_ls_hydrogen_treatment constr
_refine_ls_matrix_type full
_refine_ls_number_parameters 667
_refine_ls_number_reflns 11902
_refine_ls_number_restraints 0
_refine_ls_restrained_S_all 1.073
_refine_ls_R_factor_all 0.0517
_refine_ls_R_factor_gt 0.0381
_refine_ls_shift/su_max 0.001
_refine_ls_shift/su_mean 0.000
_refine_ls_structure_factor_coef Fsqd
_refine_ls_weighting_details 'w=1/[\s^2^(Fo^2^)+(0.0312P)^2^] where P=(Fo^2^+2Fc^2^)/3'
_refine_ls_weighting_scheme calc
_refine_ls_wR_factor_gt 0.0789
_refine_ls_wR_factor_ref 0.0915
_reflns_Friedel_coverage 0.000
_reflns_number_gt 9397
_reflns_number_total 11902
_reflns_threshold_expression 'I > 2\s(I)'
_cod_data_source_file d3nj00049d2.cif
_cod_data_source_block CCDC2233235
_cod_depositor_comments
;
The following automatic conversions were performed:

data item '_exptl_absorpt_correction_type' value 'Multi-scan' was
changed to 'multi-scan' in accordance with the
/home/data/users/saulius/crontab/automatic-downloads/rss-feeds/RSC/lib/dictionaries/cif_core.dic
dictionary named 'cif_core.dic' version 2.4.2 last updated on
2011-04-26.

Automatic conversion script
Id: cif_fix_values 7556 2019-12-06 15:28:31Z antanas 

 Adding full bibliography for 7062344--7062348.cif.
;
_cod_original_cell_volume 2613.3(12)
_cod_database_code 7062345
_shelx_shelxl_version_number 2016/4
_shelx_space_group_comment
;
The symmetry employed for this shelxl refinement is uniquely defined
by the following loop, which should always be used as a source of
symmetry information in preference to the above space-group names.
They are only intended as comments.
;

loop_
_space_group_symop_operation_xyz
'x, y, z'
'-x, -y, -z'

loop_
_atom_site_label
_atom_site_type_symbol
_atom_site_fract_x
_atom_site_fract_y
_atom_site_fract_z
_atom_site_U_iso_or_equiv
_atom_site_adp_type
_atom_site_occupancy
_atom_site_site_symmetry_order
_atom_site_calc_flag
_atom_site_refinement_flags_posn
_atom_site_refinement_flags_adp
_atom_site_refinement_flags_occupancy
_atom_site_disorder_assembly
_atom_site_disorder_group
RU1 Ru 0.67216(2) 0.43512(2) 0.25046(2) 0.02609(7) Uani 1 1 d . . . . .
RU2 Ru 0.19333(2) 0.93192(2) 0.24359(2) 0.02322(7) Uani 1 1 d . . . . .
C1 C 0.4992(3) 0.47961(19) 0.19981(18) 0.0283(7) Uani 1 1 d . . . . .
C2 C 0.8470(3) 0.39335(19) 0.30234(19) 0.0302(7) Uani 1 1 d . . . . .
C3 C 0.9005(3) 0.5330(2) 0.1925(2) 0.0351(8) Uani 1 1 d . . . . .
H3A H 0.951180 0.535491 0.246700 0.042 Uiso 1 1 calc R U . . .
C4 C 0.9680(3) 0.5708(2) 0.1423(2) 0.0340(8) Uani 1 1 d . . . . .
H4A H 1.060894 0.598376 0.162440 0.041 Uiso 1 1 calc R U . . .
C5 C 0.8965(3) 0.56732(19) 0.06128(19) 0.0314(7) Uani 1 1 d . . . . .
C6 C 1.0909(4) 0.6408(2) 0.0279(2) 0.0512(10) Uani 1 1 d . . . . .
H6A H 1.114575 0.660856 -0.018282 0.077 Uiso 1 1 calc R U . . .
H6B H 1.110382 0.689885 0.071139 0.077 Uiso 1 1 calc R U . . .
H6C H 1.143935 0.599380 0.047060 0.077 Uiso 1 1 calc R U . . .
C7 C 0.7578(3) 0.5276(2) 0.03501(19) 0.0338(7) Uani 1 1 d . . . . .
H7A H 0.705802 0.525020 -0.018927 0.041 Uiso 1 1 calc R U . . .
C8 C 0.6978(3) 0.49186(19) 0.09044(18) 0.0302(7) Uani 1 1 d . . . . .
H8A H 0.604284 0.465675 0.072120 0.036 Uiso 1 1 calc R U . . .
C9 C 0.8262(3) 0.5571(2) 0.41393(19) 0.0338(8) Uani 1 1 d . . . . .
H9A H 0.837074 0.504437 0.431643 0.041 Uiso 1 1 calc R U . . .
C10 C 0.8856(3) 0.6333(2) 0.4694(2) 0.0402(8) Uani 1 1 d . . . . .
H10A H 0.933856 0.631849 0.523208 0.048 Uiso 1 1 calc R U . . .
C11 C 0.8724(3) 0.7128(2) 0.4440(2) 0.0346(8) Uani 1 1 d . . . . .
C12 C 0.9344(4) 0.8691(2) 0.4749(2) 0.0487(10) Uani 1 1 d . . . . .
H12A H 0.981798 0.914831 0.521242 0.073 Uiso 1 1 calc R U . . .
H12B H 0.980326 0.873972 0.433429 0.073 Uiso 1 1 calc R U . . .
H12C H 0.841442 0.874561 0.453134 0.073 Uiso 1 1 calc R U . . .
C13 C 0.7990(3) 0.7112(2) 0.3635(2) 0.0362(8) Uani 1 1 d . . . . .
H13A H 0.788856 0.763138 0.344159 0.043 Uiso 1 1 calc R U . . .
C14 C 0.7413(3) 0.6313(2) 0.3123(2) 0.0361(8) Uani 1 1 d . . . . .
H14A H 0.690925 0.631340 0.258546 0.043 Uiso 1 1 calc R U . . .
C15 C 0.6021(3) 0.2983(2) 0.3520(2) 0.0379(8) Uani 1 1 d . . . . .
H15A H 0.652613 0.269833 0.324967 0.046 Uiso 1 1 calc R U . . .
C16 C 0.5525(3) 0.2574(2) 0.4086(2) 0.0369(8) Uani 1 1 d . . . . .
H16A H 0.568207 0.202817 0.418601 0.044 Uiso 1 1 calc R U . . .
C17 C 0.4789(3) 0.2996(2) 0.4502(2) 0.0333(7) Uani 1 1 d . . . . .
C18 C 0.4488(4) 0.1866(2) 0.5296(2) 0.0525(10) Uani 1 1 d . . . . .
H18A H 0.407303 0.173163 0.571742 0.079 Uiso 1 1 calc R U . . .
H18B H 0.407472 0.141662 0.481932 0.079 Uiso 1 1 calc R U . . .
H18C H 0.545583 0.189426 0.549120 0.079 Uiso 1 1 calc R U . . .
C19 C 0.4562(3) 0.3795(2) 0.4309(2) 0.0406(8) Uani 1 1 d . . . . .
H19A H 0.406433 0.409132 0.457494 0.049 Uiso 1 1 calc R U . . .
C20 C 0.5070(3) 0.4154(2) 0.3726(2) 0.0344(7) Uani 1 1 d . . . . .
H20A H 0.488491 0.468638 0.359933 0.041 Uiso 1 1 calc R U . . .
C21 C 0.6780(3) 0.2803(2) 0.12905(19) 0.0311(7) Uani 1 1 d . . . . .
H21A H 0.770983 0.307372 0.144174 0.037 Uiso 1 1 calc R U . . .
C22 C 0.6311(3) 0.2048(2) 0.0715(2) 0.0342(7) Uani 1 1 d . . . . .
H22A H 0.690565 0.182506 0.047279 0.041 Uiso 1 1 calc R U . . .
C23 C 0.4917(3) 0.16188(19) 0.04998(19) 0.0327(7) Uani 1 1 d . . . . .
C24 C 0.3091(4) 0.0402(2) -0.0287(2) 0.0546(11) Uani 1 1 d . . . . .
H24A H 0.293673 -0.010246 -0.069861 0.082 Uiso 1 1 calc R U . . .
H24B H 0.290484 0.021416 0.019271 0.082 Uiso 1 1 calc R U . . .
H24C H 0.249317 0.077387 -0.049546 0.082 Uiso 1 1 calc R U . . .
C25 C 0.4069(3) 0.1984(2) 0.0862(2) 0.0353(8) Uani 1 1 d . . . . .
H25A H 0.313940 0.171851 0.072962 0.042 Uiso 1 1 calc R U . . .
C26 C 0.4626(3) 0.2753(2) 0.1427(2) 0.0332(7) Uani 1 1 d . . . . .
H26A H 0.404312 0.299414 0.166584 0.040 Uiso 1 1 calc R U . . .
C27 C 0.1958(3) 0.88890(19) 0.12719(19) 0.0283(7) Uani 1 1 d . . . . .
C28 C 0.1974(3) 0.97581(19) 0.36068(19) 0.0268(7) Uani 1 1 d . . . . .
C29 C -0.0784(3) 0.8031(2) 0.1551(2) 0.0336(8) Uani 1 1 d . . . . .
H29A H -0.022924 0.777655 0.129751 0.040 Uiso 1 1 calc R U . . .
C30 C -0.2158(3) 0.7622(2) 0.1340(2) 0.0377(8) Uani 1 1 d . . . . .
H30A H -0.250837 0.710247 0.096220 0.045 Uiso 1 1 calc R U . . .
C31 C -0.3000(3) 0.7995(2) 0.1695(2) 0.0329(7) Uani 1 1 d . . . . .
C32 C -0.5026(3) 0.6885(2) 0.0954(2) 0.0534(11) Uani 1 1 d . . . . .
H32A H -0.598382 0.673023 0.091581 0.080 Uiso 1 1 calc R U . . .
H32B H -0.493017 0.698772 0.042916 0.080 Uiso 1 1 calc R U . . .
H32C H -0.460331 0.641480 0.111623 0.080 Uiso 1 1 calc R U . . .
C33 C -0.2412(3) 0.8761(2) 0.2263(2) 0.0372(8) Uani 1 1 d . . . . .
H33A H -0.295188 0.902810 0.251899 0.045 Uiso 1 1 calc R U . . .
C34 C -0.1038(3) 0.91233(19) 0.2447(2) 0.0316(7) Uani 1 1 d . . . . .
H34A H -0.066677 0.963784 0.282995 0.038 Uiso 1 1 calc R U . . .
C35 C 0.0668(3) 1.0557(2) 0.13691(19) 0.0310(7) Uani 1 1 d . . . . .
H35A H 0.024368 1.003719 0.099909 0.037 Uiso 1 1 calc R U . . .
C36 C 0.0363(3) 1.1318(2) 0.1141(2) 0.0355(8) Uani 1 1 d . . . . .
H36A H -0.025661 1.130826 0.063383 0.043 Uiso 1 1 calc R U . . .
C37 C 0.0992(3) 1.2105(2) 0.1680(2) 0.0327(7) Uani 1 1 d . . . . .
C38 C 0.1301(4) 1.3661(2) 0.1945(2) 0.0498(10) Uani 1 1 d . . . . .
H38A H 0.095787 1.411855 0.168982 0.075 Uiso 1 1 calc R U . . .
H38B H 0.111208 1.365679 0.246217 0.075 Uiso 1 1 calc R U . . .
H38C H 0.227589 1.376365 0.203354 0.075 Uiso 1 1 calc R U . . .
C39 C 0.1905(3) 1.2080(2) 0.2421(2) 0.0330(7) Uani 1 1 d . . . . .
H39A H 0.235150 1.259512 0.279299 0.040 Uiso 1 1 calc R U . . .
C40 C 0.2152(3) 1.12860(19) 0.26072(19) 0.0289(7) Uani 1 1 d . . . . .
H40A H 0.276899 1.128359 0.311242 0.035 Uiso 1 1 calc R U . . .
C41 C 0.4629(3) 1.0298(2) 0.22685(19) 0.0314(7) Uani 1 1 d . . . . .
H41A H 0.406796 1.032282 0.175214 0.038 Uiso 1 1 calc R U . . .
C42 C 0.6015(3) 1.0705(2) 0.2477(2) 0.0321(7) Uani 1 1 d . . . . .
H42A H 0.636313 1.100199 0.211172 0.039 Uiso 1 1 calc R U . . .
C43 C 0.6868(3) 1.0662(2) 0.3237(2) 0.0315(7) Uani 1 1 d . . . . .
C44 C 0.8887(4) 1.1493(2) 0.3006(2) 0.0527(11) Uani 1 1 d . . . . .
H44A H 0.985458 1.169050 0.328241 0.079 Uiso 1 1 calc R U . . .
H44B H 0.874730 1.112517 0.249224 0.079 Uiso 1 1 calc R U . . .
H44C H 0.849487 1.199093 0.290836 0.079 Uiso 1 1 calc R U . . .
C45 C 0.6303(3) 1.0227(2) 0.37630(19) 0.0322(7) Uani 1 1 d . . . . .
H45A H 0.684639 1.018629 0.427908 0.039 Uiso 1 1 calc R U . . .
C46 C 0.4917(3) 0.98560(19) 0.35064(18) 0.0292(7) Uani 1 1 d . . . . .
H46A H 0.454751 0.957182 0.387061 0.035 Uiso 1 1 calc R U . . .
C47 C 0.3094(3) 0.7667(2) 0.25438(19) 0.0307(7) Uani 1 1 d . . . . .
H47A H 0.355667 0.789170 0.219018 0.037 Uiso 1 1 calc R U . . .
C48 C 0.3290(3) 0.6880(2) 0.2781(2) 0.0373(8) Uani 1 1 d . . . . .
H48A H 0.387350 0.658773 0.259055 0.045 Uiso 1 1 calc R U . . .
C49 C 0.2608(3) 0.6528(2) 0.3307(2) 0.0331(7) Uani 1 1 d . . . . .
C50 C 0.2123(4) 0.5391(2) 0.4055(3) 0.0562(11) Uani 1 1 d . . . . .
H50A H 0.237002 0.484969 0.416597 0.084 Uiso 1 1 calc R U . . .
H50B H 0.236721 0.579562 0.456128 0.084 Uiso 1 1 calc R U . . .
H50C H 0.115031 0.528225 0.379599 0.084 Uiso 1 1 calc R U . . .
C51 C 0.1753(3) 0.6989(2) 0.3565(2) 0.0331(7) Uani 1 1 d . . . . .
H51A H 0.127837 0.677728 0.391832 0.040 Uiso 1 1 calc R U . . .
C52 C 0.1608(3) 0.7765(2) 0.3296(2) 0.0335(7) Uani 1 1 d . . . . .
H52A H 0.101224 0.805959 0.347131 0.040 Uiso 1 1 calc R U . . .
N1 N 0.4044(3) 0.50704(19) 0.17074(17) 0.0401(7) Uani 1 1 d . . . . .
N2 N 0.9446(3) 0.37087(19) 0.33315(18) 0.0431(7) Uani 1 1 d . . . . .
N3 N 0.7667(2) 0.49268(15) 0.16942(15) 0.0268(6) Uani 1 1 d . . . . .
N4 N 0.7528(3) 0.55353(16) 0.33484(15) 0.0287(6) Uani 1 1 d . . . . .
N5 N 0.5824(3) 0.37653(16) 0.33316(15) 0.0294(6) Uani 1 1 d . . . . .
N6 N 0.5957(2) 0.31741(15) 0.16504(15) 0.0275(6) Uani 1 1 d . . . . .
N7 N 0.1995(3) 0.86587(18) 0.06205(17) 0.0388(7) Uani 1 1 d . . . . .
N8 N 0.2064(3) 0.99823(19) 0.42867(18) 0.0439(7) Uani 1 1 d . . . . .
N9 N -0.0194(2) 0.87737(15) 0.21008(15) 0.0257(5) Uani 1 1 d . . . . .
N10 N 0.1548(2) 1.05099(15) 0.20978(15) 0.0260(5) Uani 1 1 d . . . . .
N11 N 0.4052(2) 0.98709(15) 0.27693(15) 0.0259(5) Uani 1 1 d . . . . .
N12 N 0.2264(2) 0.81274(15) 0.27994(15) 0.0260(5) Uani 1 1 d . . . . .
O1 O 0.9485(2) 0.59971(16) 0.00409(14) 0.0467(7) Uani 1 1 d . . . . .
O2 O 0.4278(2) 0.26909(17) 0.50871(15) 0.0483(7) Uani 1 1 d . . . . .
O3 O 0.9339(3) 0.78575(15) 0.50002(15) 0.0542(7) Uani 1 1 d . . . . .
O4 O 0.4511(2) 0.08837(14) -0.00747(15) 0.0484(7) Uani 1 1 d . . . . .
O5 O -0.4368(2) 0.76660(16) 0.15501(17) 0.0508(7) Uani 1 1 d . . . . .
O6 O 0.0643(3) 1.28336(15) 0.14249(16) 0.0505(7) Uani 1 1 d . . . . .
O7 O 0.8236(2) 1.10037(17) 0.35075(15) 0.0488(7) Uani 1 1 d . . . . .
O8 O 0.2845(3) 0.57608(15) 0.35213(17) 0.0522(7) Uani 1 1 d . . . . .

loop_
_atom_site_aniso_label
_atom_site_aniso_U_11
_atom_site_aniso_U_22
_atom_site_aniso_U_33
_atom_site_aniso_U_23
_atom_site_aniso_U_13
_atom_site_aniso_U_12
RU1 0.03164(14) 0.02294(13) 0.02161(13) 0.00283(10) 0.00819(11) 0.00145(10)
RU2 0.02476(12) 0.02127(12) 0.02208(13) 0.00345(9) 0.00613(10) 0.00294(9)
C1 0.0367(17) 0.0265(16) 0.0220(15) 0.0043(13) 0.0123(14) 0.0024(13)
C2 0.0366(17) 0.0251(16) 0.0254(16) 0.0026(13) 0.0091(15) -0.0001(13)
C3 0.0332(17) 0.0346(18) 0.0282(17) 0.0029(14) 0.0005(15) -0.0006(14)
C4 0.0310(17) 0.0320(17) 0.0329(18) 0.0034(14) 0.0066(15) -0.0019(13)
C5 0.0393(18) 0.0263(16) 0.0306(17) 0.0069(13) 0.0172(15) 0.0011(13)
C6 0.050(2) 0.049(2) 0.057(3) 0.0036(19) 0.033(2) -0.0017(18)
C7 0.0369(18) 0.0379(18) 0.0239(16) 0.0065(14) 0.0068(15) 0.0047(14)
C8 0.0299(16) 0.0315(17) 0.0248(16) 0.0005(13) 0.0051(14) 0.0036(13)
C9 0.0451(19) 0.0292(17) 0.0239(16) 0.0061(13) 0.0079(15) 0.0033(14)
C10 0.051(2) 0.0386(19) 0.0229(16) 0.0009(14) 0.0029(16) 0.0045(16)
C11 0.0406(18) 0.0293(17) 0.0292(17) -0.0019(14) 0.0118(16) -0.0012(14)
C12 0.050(2) 0.0308(19) 0.056(2) -0.0068(17) 0.013(2) 0.0014(16)
C13 0.047(2) 0.0241(16) 0.0355(18) 0.0062(14) 0.0109(17) 0.0051(14)
C14 0.0444(19) 0.0322(18) 0.0243(16) 0.0036(14) 0.0009(15) 0.0054(15)
C15 0.048(2) 0.0254(16) 0.045(2) 0.0039(15) 0.0231(18) 0.0064(14)
C16 0.0453(19) 0.0275(17) 0.040(2) 0.0106(15) 0.0155(17) 0.0078(14)
C17 0.0347(17) 0.0343(18) 0.0303(17) 0.0094(14) 0.0122(15) 0.0008(14)
C18 0.057(2) 0.045(2) 0.049(2) 0.0197(19) 0.014(2) -0.0054(18)
C19 0.049(2) 0.046(2) 0.038(2) 0.0108(16) 0.0226(18) 0.0209(16)
C20 0.0435(19) 0.0298(17) 0.0341(18) 0.0071(14) 0.0153(16) 0.0123(14)
C21 0.0326(16) 0.0320(17) 0.0300(17) 0.0038(14) 0.0131(15) 0.0060(13)
C22 0.0401(18) 0.0301(17) 0.0345(18) 0.0012(14) 0.0166(16) 0.0078(14)
C23 0.0473(19) 0.0202(15) 0.0293(17) 0.0046(13) 0.0126(16) 0.0029(13)
C24 0.060(2) 0.035(2) 0.050(2) -0.0054(18) 0.005(2) -0.0112(18)
C25 0.0359(18) 0.0314(17) 0.0352(18) 0.0015(14) 0.0132(16) -0.0018(14)
C26 0.0346(17) 0.0329(17) 0.0349(18) 0.0029(14) 0.0186(15) 0.0040(13)
C27 0.0274(15) 0.0268(16) 0.0292(17) 0.0058(13) 0.0069(14) 0.0043(12)
C28 0.0263(15) 0.0247(15) 0.0294(16) 0.0058(13) 0.0099(14) 0.0026(12)
C29 0.0293(16) 0.0279(16) 0.042(2) -0.0018(14) 0.0137(15) 0.0023(13)
C30 0.0321(17) 0.0287(17) 0.046(2) -0.0041(15) 0.0092(16) 0.0012(13)
C31 0.0257(16) 0.0328(17) 0.0413(19) 0.0157(15) 0.0097(15) 0.0042(13)
C32 0.0348(19) 0.049(2) 0.060(3) 0.011(2) 0.0014(19) -0.0128(17)
C33 0.0390(18) 0.0367(19) 0.044(2) 0.0073(16) 0.0230(17) 0.0139(14)
C34 0.0337(17) 0.0238(15) 0.0383(18) 0.0032(14) 0.0125(15) 0.0073(13)
C35 0.0329(17) 0.0301(17) 0.0267(16) 0.0049(13) 0.0042(14) 0.0058(13)
C36 0.0372(18) 0.0366(18) 0.0303(17) 0.0122(15) 0.0042(15) 0.0073(14)
C37 0.0371(18) 0.0293(17) 0.0368(18) 0.0150(14) 0.0154(16) 0.0082(14)
C38 0.064(2) 0.0319(19) 0.067(3) 0.0201(19) 0.032(2) 0.0181(17)
C39 0.0319(17) 0.0244(16) 0.0389(19) 0.0026(14) 0.0098(15) 0.0001(13)
C40 0.0286(15) 0.0255(16) 0.0278(16) 0.0045(13) 0.0041(14) 0.0007(12)
C41 0.0355(17) 0.0320(17) 0.0269(16) 0.0105(14) 0.0089(15) 0.0054(13)
C42 0.0342(17) 0.0319(17) 0.0334(17) 0.0127(14) 0.0155(15) 0.0031(13)
C43 0.0252(15) 0.0309(17) 0.0355(18) 0.0008(14) 0.0083(14) 0.0036(13)
C44 0.040(2) 0.044(2) 0.073(3) 0.007(2) 0.029(2) -0.0081(17)
C45 0.0304(16) 0.0389(18) 0.0247(16) 0.0058(14) 0.0044(14) 0.0073(14)
C46 0.0315(16) 0.0312(17) 0.0247(15) 0.0096(13) 0.0071(14) 0.0053(13)
C47 0.0347(17) 0.0314(17) 0.0299(17) 0.0075(14) 0.0137(15) 0.0098(13)
C48 0.0420(19) 0.0334(18) 0.043(2) 0.0082(15) 0.0172(17) 0.0166(14)
C49 0.0349(17) 0.0264(16) 0.0371(18) 0.0099(14) 0.0080(15) 0.0060(13)
C50 0.056(2) 0.042(2) 0.072(3) 0.032(2) 0.014(2) 0.0103(18)
C51 0.0355(17) 0.0287(17) 0.0394(19) 0.0110(14) 0.0185(16) 0.0040(13)
C52 0.0342(17) 0.0336(18) 0.0393(19) 0.0112(15) 0.0179(16) 0.0107(14)
N1 0.0411(16) 0.0426(17) 0.0357(16) 0.0111(14) 0.0107(14) 0.0063(13)
N2 0.0447(18) 0.0414(17) 0.0412(18) 0.0115(14) 0.0085(15) 0.0090(14)
N3 0.0316(13) 0.0262(13) 0.0214(12) 0.0056(10) 0.0083(11) 0.0020(10)
N4 0.0360(14) 0.0258(13) 0.0212(13) 0.0038(11) 0.0065(12) 0.0029(11)
N5 0.0387(15) 0.0251(13) 0.0272(14) 0.0059(11) 0.0152(12) 0.0057(11)
N6 0.0333(14) 0.0254(13) 0.0256(13) 0.0032(11) 0.0144(12) 0.0035(10)
N7 0.0473(17) 0.0423(17) 0.0277(15) 0.0056(13) 0.0142(14) 0.0081(13)
N8 0.0491(18) 0.0464(18) 0.0331(16) -0.0001(14) 0.0140(15) 0.0052(14)
N9 0.0246(12) 0.0232(13) 0.0296(14) 0.0052(11) 0.0085(11) 0.0052(10)
N10 0.0236(12) 0.0246(13) 0.0270(13) 0.0036(11) 0.0052(11) 0.0022(10)
N11 0.0255(13) 0.0274(13) 0.0237(13) 0.0066(11) 0.0059(11) 0.0041(10)
N12 0.0258(13) 0.0259(13) 0.0270(13) 0.0039(11) 0.0084(11) 0.0072(10)
O1 0.0461(14) 0.0584(16) 0.0364(14) 0.0196(12) 0.0194(12) -0.0035(12)
O2 0.0579(16) 0.0551(16) 0.0452(15) 0.0250(13) 0.0319(14) 0.0113(13)
O3 0.0769(19) 0.0309(13) 0.0358(14) -0.0072(11) 0.0006(14) -0.0026(13)
O4 0.0595(16) 0.0308(13) 0.0472(15) -0.0092(11) 0.0172(14) -0.0010(11)
O5 0.0259(12) 0.0539(16) 0.0684(19) 0.0052(14) 0.0159(13) -0.0007(11)
O6 0.0648(17) 0.0302(13) 0.0556(17) 0.0159(12) 0.0099(14) 0.0154(12)
O7 0.0249(12) 0.0625(17) 0.0506(16) 0.0102(13) 0.0080(12) -0.0057(11)
O8 0.0645(17) 0.0354(14) 0.0695(19) 0.0238(13) 0.0266(15) 0.0244(12)

loop_
_atom_type_symbol
_atom_type_description
_atom_type_scat_dispersion_real
_atom_type_scat_dispersion_imag
_atom_type_scat_source
C C 0.0033 0.0016 'International Tables Vol C Tables 4.2.6.8 and 6.1.1.4'
H H 0.0000 0.0000 'International Tables Vol C Tables 4.2.6.8 and 6.1.1.4'
N N 0.0061 0.0033 'International Tables Vol C Tables 4.2.6.8 and 6.1.1.4'
O O 0.0106 0.0060 'International Tables Vol C Tables 4.2.6.8 and 6.1.1.4'
Ru Ru -1.2594 0.8363 'International Tables Vol C Tables 4.2.6.8 and 6.1.1.4'

loop_
_geom_angle_atom_site_label_1
_geom_angle_atom_site_label_2
_geom_angle_atom_site_label_3
_geom_angle
_geom_angle_site_symmetry_1
_geom_angle_site_symmetry_3
_geom_angle_publ_flag
C2 RU1 C1 178.79(11) . . ?
C2 RU1 N3 89.92(11) . . ?
C1 RU1 N3 89.77(11) . . ?
C2 RU1 N5 88.56(11) . . ?
C1 RU1 N5 91.75(11) . . ?
N3 RU1 N5 178.47(10) . . ?
C2 RU1 N6 90.06(11) . . ?
C1 RU1 N6 91.12(11) . . ?
N3 RU1 N6 89.77(9) . . ?
N5 RU1 N6 90.32(9) . . ?
C2 RU1 N4 89.24(11) . . ?
C1 RU1 N4 89.58(11) . . ?
N3 RU1 N4 89.02(9) . . ?
N5 RU1 N4 90.87(9) . . ?
N6 RU1 N4 178.61(9) . . ?
C28 RU2 C27 178.20(11) . . ?
C28 RU2 N11 88.46(10) . . ?
C27 RU2 N11 89.77(10) . . ?
C28 RU2 N10 90.04(11) . . ?
C27 RU2 N10 90.25(11) . . ?
N11 RU2 N10 89.41(9) . . ?
C28 RU2 N12 88.38(11) . . ?
C27 RU2 N12 91.38(11) . . ?
N11 RU2 N12 92.04(9) . . ?
N10 RU2 N12 177.83(9) . . ?
C28 RU2 N9 91.47(10) . . ?
C27 RU2 N9 90.30(10) . . ?
N11 RU2 N9 179.64(10) . . ?
N10 RU2 N9 90.24(9) . . ?
N12 RU2 N9 88.31(9) . . ?
N1 C1 RU1 177.8(3) . . ?
N2 C2 RU1 178.4(3) . . ?
N3 C3 C4 124.9(3) . . ?
N3 C3 H3A 117.6 . . ?
C4 C3 H3A 117.6 . . ?
C3 C4 C5 119.1(3) . . ?
C3 C4 H4A 120.5 . . ?
C5 C4 H4A 120.5 . . ?
O1 C5 C4 126.2(3) . . ?
O1 C5 C7 115.7(3) . . ?
C4 C5 C7 118.1(3) . . ?
O1 C6 H6A 109.5 . . ?
O1 C6 H6B 109.5 . . ?
H6A C6 H6B 109.5 . . ?
O1 C6 H6C 109.5 . . ?
H6A C6 H6C 109.5 . . ?
H6B C6 H6C 109.5 . . ?
C5 C7 C8 118.8(3) . . ?
C5 C7 H7A 120.6 . . ?
C8 C7 H7A 120.6 . . ?
N3 C8 C7 124.0(3) . . ?
N3 C8 H8A 118.0 . . ?
C7 C8 H8A 118.0 . . ?
N4 C9 C10 124.1(3) . . ?
N4 C9 H9A 117.9 . . ?
C10 C9 H9A 117.9 . . ?
C9 C10 C11 118.9(3) . . ?
C9 C10 H10A 120.5 . . ?
C11 C10 H10A 120.5 . . ?
O3 C11 C13 125.0(3) . . ?
O3 C11 C10 116.8(3) . . ?
C13 C11 C10 118.1(3) . . ?
O3 C12 H12A 109.5 . . ?
O3 C12 H12B 109.5 . . ?
H12A C12 H12B 109.5 . . ?
O3 C12 H12C 109.5 . . ?
H12A C12 H12C 109.5 . . ?
H12B C12 H12C 109.5 . . ?
C14 C13 C11 119.0(3) . . ?
C14 C13 H13A 120.5 . . ?
C11 C13 H13A 120.5 . . ?
N4 C14 C13 124.3(3) . . ?
N4 C14 H14A 117.8 . . ?
C13 C14 H14A 117.8 . . ?
N5 C15 C16 124.5(3) . . ?
N5 C15 H15A 117.7 . . ?
C16 C15 H15A 117.7 . . ?
C15 C16 C17 118.4(3) . . ?
C15 C16 H16A 120.8 . . ?
C17 C16 H16A 120.8 . . ?
O2 C17 C19 117.1(3) . . ?
O2 C17 C16 125.1(3) . . ?
C19 C17 C16 117.8(3) . . ?
O2 C18 H18A 109.5 . . ?
O2 C18 H18B 109.5 . . ?
H18A C18 H18B 109.5 . . ?
O2 C18 H18C 109.5 . . ?
H18A C18 H18C 109.5 . . ?
H18B C18 H18C 109.5 . . ?
C20 C19 C17 120.4(3) . . ?
C20 C19 H19A 119.8 . . ?
C17 C19 H19A 119.8 . . ?
N5 C20 C19 122.6(3) . . ?
N5 C20 H20A 118.7 . . ?
C19 C20 H20A 118.7 . . ?
N6 C21 C22 123.5(3) . . ?
N6 C21 H21A 118.2 . . ?
C22 C21 H21A 118.2 . . ?
C21 C22 C23 118.7(3) . . ?
C21 C22 H22A 120.6 . . ?
C23 C22 H22A 120.6 . . ?
O4 C23 C25 125.3(3) . . ?
O4 C23 C22 116.1(3) . . ?
C25 C23 C22 118.5(3) . . ?
O4 C24 H24A 109.5 . . ?
O4 C24 H24B 109.5 . . ?
H24A C24 H24B 109.5 . . ?
O4 C24 H24C 109.5 . . ?
H24A C24 H24C 109.5 . . ?
H24B C24 H24C 109.5 . . ?
C23 C25 C26 118.8(3) . . ?
C23 C25 H25A 120.6 . . ?
C26 C25 H25A 120.6 . . ?
N6 C26 C25 124.0(3) . . ?
N6 C26 H26A 118.0 . . ?
C25 C26 H26A 118.0 . . ?
N7 C27 RU2 178.7(3) . . ?
N8 C28 RU2 175.8(3) . . ?
N9 C29 C30 124.2(3) . . ?
N9 C29 H29A 117.9 . . ?
C30 C29 H29A 117.9 . . ?
C31 C30 C29 118.9(3) . . ?
C31 C30 H30A 120.6 . . ?
C29 C30 H30A 120.6 . . ?
O5 C31 C30 125.5(3) . . ?
O5 C31 C33 116.7(3) . . ?
C30 C31 C33 117.8(3) . . ?
O5 C32 H32A 109.5 . . ?
O5 C32 H32B 109.5 . . ?
H32A C32 H32B 109.5 . . ?
O5 C32 H32C 109.5 . . ?
H32A C32 H32C 109.5 . . ?
H32B C32 H32C 109.5 . . ?
C34 C33 C31 119.9(3) . . ?
C34 C33 H33A 120.1 . . ?
C31 C33 H33A 120.1 . . ?
N9 C34 C33 123.4(3) . . ?
N9 C34 H34A 118.3 . . ?
C33 C34 H34A 118.3 . . ?
N10 C35 C36 124.4(3) . . ?
N10 C35 H35A 117.8 . . ?
C36 C35 H35A 117.8 . . ?
C35 C36 C37 119.0(3) . . ?
C35 C36 H36A 120.5 . . ?
C37 C36 H36A 120.5 . . ?
O6 C37 C39 125.7(3) . . ?
O6 C37 C36 116.4(3) . . ?
C39 C37 C36 118.0(3) . . ?
O6 C38 H38A 109.5 . . ?
O6 C38 H38B 109.5 . . ?
H38A C38 H38B 109.5 . . ?
O6 C38 H38C 109.5 . . ?
H38A C38 H38C 109.5 . . ?
H38B C38 H38C 109.5 . . ?
C40 C39 C37 119.6(3) . . ?
C40 C39 H39A 120.2 . . ?
C37 C39 H39A 120.2 . . ?
N10 C40 C39 123.7(3) . . ?
N10 C40 H40A 118.1 . . ?
C39 C40 H40A 118.1 . . ?
N11 C41 C42 123.8(3) . . ?
N11 C41 H41A 118.1 . . ?
C42 C41 H41A 118.1 . . ?
C43 C42 C41 118.8(3) . . ?
C43 C42 H42A 120.6 . . ?
C41 C42 H42A 120.6 . . ?
O7 C43 C45 116.5(3) . . ?
O7 C43 C42 124.9(3) . . ?
C45 C43 C42 118.6(3) . . ?
O7 C44 H44A 109.5 . . ?
O7 C44 H44B 109.5 . . ?
H44A C44 H44B 109.5 . . ?
O7 C44 H44C 109.5 . . ?
H44A C44 H44C 109.5 . . ?
H44B C44 H44C 109.5 . . ?
C46 C45 C43 118.4(3) . . ?
C46 C45 H45A 120.8 . . ?
C43 C45 H45A 120.8 . . ?
N11 C46 C45 125.1(3) . . ?
N11 C46 H46A 117.4 . . ?
C45 C46 H46A 117.4 . . ?
N12 C47 C48 123.3(3) . . ?
N12 C47 H47A 118.3 . . ?
C48 C47 H47A 118.3 . . ?
C47 C48 C49 119.5(3) . . ?
C47 C48 H48A 120.2 . . ?
C49 C48 H48A 120.2 . . ?
O8 C49 C51 125.6(3) . . ?
O8 C49 C48 116.9(3) . . ?
C51 C49 C48 117.6(3) . . ?
O8 C50 H50A 109.5 . . ?
O8 C50 H50B 109.5 . . ?
H50A C50 H50B 109.5 . . ?
O8 C50 H50C 109.5 . . ?
H50A C50 H50C 109.5 . . ?
H50B C50 H50C 109.5 . . ?
C52 C51 C49 119.3(3) . . ?
C52 C51 H51A 120.3 . . ?
C49 C51 H51A 120.3 . . ?
N12 C52 C51 124.5(3) . . ?
N12 C52 H52A 117.7 . . ?
C51 C52 H52A 117.7 . . ?
C3 N3 C8 115.1(3) . . ?
C3 N3 RU1 122.3(2) . . ?
C8 N3 RU1 122.62(19) . . ?
C14 N4 C9 115.5(3) . . ?
C14 N4 RU1 121.8(2) . . ?
C9 N4 RU1 122.6(2) . . ?
C15 N5 C20 116.1(3) . . ?
C15 N5 RU1 120.9(2) . . ?
C20 N5 RU1 122.9(2) . . ?
C26 N6 C21 116.4(3) . . ?
C26 N6 RU1 121.7(2) . . ?
C21 N6 RU1 121.87(19) . . ?
C29 N9 C34 115.9(2) . . ?
C29 N9 RU2 121.76(19) . . ?
C34 N9 RU2 122.3(2) . . ?
C40 N10 C35 115.3(3) . . ?
C40 N10 RU2 121.7(2) . . ?
C35 N10 RU2 122.95(19) . . ?
C41 N11 C46 115.3(2) . . ?
C41 N11 RU2 121.8(2) . . ?
C46 N11 RU2 122.82(19) . . ?
C52 N12 C47 115.7(3) . . ?
C52 N12 RU2 120.2(2) . . ?
C47 N12 RU2 124.0(2) . . ?
C5 O1 C6 117.9(3) . . ?
C17 O2 C18 118.4(3) . . ?
C11 O3 C12 118.9(3) . . ?
C23 O4 C24 117.7(3) . . ?
C31 O5 C32 118.6(3) . . ?
C37 O6 C38 118.3(3) . . ?
C43 O7 C44 119.6(3) . . ?
C49 O8 C50 116.8(3) . . ?

loop_
_geom_bond_atom_site_label_1
_geom_bond_atom_site_label_2
_geom_bond_distance
_geom_bond_site_symmetry_2
_geom_bond_publ_flag
RU1 C2 2.055(3) . ?
RU1 C1 2.058(3) . ?
RU1 N3 2.097(2) . ?
RU1 N5 2.101(2) . ?
RU1 N6 2.105(2) . ?
RU1 N4 2.105(2) . ?
RU2 C28 2.039(3) . ?
RU2 C27 2.047(3) . ?
RU2 N11 2.098(2) . ?
RU2 N10 2.100(3) . ?
RU2 N12 2.102(3) . ?
RU2 N9 2.104(2) . ?
C1 N1 1.160(4) . ?
C2 N2 1.149(4) . ?
C3 N3 1.342(4) . ?
C3 C4 1.367(4) . ?
C3 H3A 0.9300 . ?
C4 C5 1.378(4) . ?
C4 H4A 0.9300 . ?
C5 O1 1.345(3) . ?
C5 C7 1.382(4) . ?
C6 O1 1.422(4) . ?
C6 H6A 0.9600 . ?
C6 H6B 0.9600 . ?
C6 H6C 0.9600 . ?
C7 C8 1.385(4) . ?
C7 H7A 0.9300 . ?
C8 N3 1.349(4) . ?
C8 H8A 0.9300 . ?
C9 N4 1.356(4) . ?
C9 C10 1.370(4) . ?
C9 H9A 0.9300 . ?
C10 C11 1.389(5) . ?
C10 H10A 0.9300 . ?
C11 O3 1.341(3) . ?
C11 C13 1.382(4) . ?
C12 O3 1.425(4) . ?
C12 H12A 0.9600 . ?
C12 H12B 0.9600 . ?
C12 H12C 0.9600 . ?
C13 C14 1.378(4) . ?
C13 H13A 0.9300 . ?
C14 N4 1.342(4) . ?
C14 H14A 0.9300 . ?
C15 N5 1.345(4) . ?
C15 C16 1.383(4) . ?
C15 H15A 0.9300 . ?
C16 C17 1.383(4) . ?
C16 H16A 0.9300 . ?
C17 O2 1.349(4) . ?
C17 C19 1.382(5) . ?
C18 O2 1.425(4) . ?
C18 H18A 0.9600 . ?
C18 H18B 0.9600 . ?
C18 H18C 0.9600 . ?
C19 C20 1.377(4) . ?
C19 H19A 0.9300 . ?
C20 N5 1.350(4) . ?
C20 H20A 0.9300 . ?
C21 N6 1.359(4) . ?
C21 C22 1.374(4) . ?
C21 H21A 0.9300 . ?
C22 C23 1.404(4) . ?
C22 H22A 0.9300 . ?
C23 O4 1.352(3) . ?
C23 C25 1.378(4) . ?
C24 O4 1.450(4) . ?
C24 H24A 0.9600 . ?
C24 H24B 0.9600 . ?
C24 H24C 0.9600 . ?
C25 C26 1.383(4) . ?
C25 H25A 0.9300 . ?
C26 N6 1.343(4) . ?
C26 H26A 0.9300 . ?
C27 N7 1.150(4) . ?
C28 N8 1.155(4) . ?
C29 N9 1.344(4) . ?
C29 C30 1.378(4) . ?
C29 H29A 0.9300 . ?
C30 C31 1.372(4) . ?
C30 H30A 0.9300 . ?
C31 O5 1.360(3) . ?
C31 C33 1.384(4) . ?
C32 O5 1.432(4) . ?
C32 H32A 0.9600 . ?
C32 H32B 0.9600 . ?
C32 H32C 0.9600 . ?
C33 C34 1.366(4) . ?
C33 H33A 0.9300 . ?
C34 N9 1.347(4) . ?
C34 H34A 0.9300 . ?
C35 N10 1.355(4) . ?
C35 C36 1.367(4) . ?
C35 H35A 0.9300 . ?
C36 C37 1.390(4) . ?
C36 H36A 0.9300 . ?
C37 O6 1.350(4) . ?
C37 C39 1.376(4) . ?
C38 O6 1.427(4) . ?
C38 H38A 0.9600 . ?
C38 H38B 0.9600 . ?
C38 H38C 0.9600 . ?
C39 C40 1.377(4) . ?
C39 H39A 0.9300 . ?
C40 N10 1.352(3) . ?
C40 H40A 0.9300 . ?
C41 N11 1.343(4) . ?
C41 C42 1.388(4) . ?
C41 H41A 0.9300 . ?
C42 C43 1.383(4) . ?
C42 H42A 0.9300 . ?
C43 O7 1.349(3) . ?
C43 C45 1.377(4) . ?
C44 O7 1.433(4) . ?
C44 H44A 0.9600 . ?
C44 H44B 0.9600 . ?
C44 H44C 0.9600 . ?
C45 C46 1.373(4) . ?
C45 H45A 0.9300 . ?
C46 N11 1.346(4) . ?
C46 H46A 0.9300 . ?
C47 N12 1.353(4) . ?
C47 C48 1.380(4) . ?
C47 H47A 0.9300 . ?
C48 C49 1.389(4) . ?
C48 H48A 0.9300 . ?
C49 O8 1.348(4) . ?
C49 C51 1.377(4) . ?
C50 O8 1.437(4) . ?
C50 H50A 0.9600 . ?
C50 H50B 0.9600 . ?
C50 H50C 0.9600 . ?
C51 C52 1.374(4) . ?
C51 H51A 0.9300 . ?
C52 N12 1.338(4) . ?
C52 H52A 0.9300 . ?
